data_4318875
loop_
_publ_author_name
'Tsukasa Matsuo'
'Hiroyuki Kawaguchi'

_publ_contact_author_address
;
    Coordination Chemistry Laboratories, Institute of Molecular Science
    Myodaiji, Okazaki 444-8585, Japan
;
_publ_contact_author_email ' hkawa@ims.ac.jp '
_publ_contact_author_fax ' +81-564-55-7290 '
_publ_contact_author_name ' Kawaguchi Hiroyuki'
_publ_section_title
;
 Synthesis and Structures of Niobium(V) Complexes Stabilized by
 Linear-Linked Aryloxide Trimers
;
_journal_name_full 'Inorganic Chemistry'
_journal_page_first 6090
_journal_page_last 6098
_journal_paper_doi 10.1021/ic025882c
_journal_volume 41
_journal_year 2002
_chemical_formula_moiety 'C39.50 H53 Nb O3 S2 '
_chemical_formula_sum 'C39.5 H53 Nb O3 S2'
_chemical_formula_weight 732.88
_space_group_IT_number 14
_symmetry_cell_setting monoclinic
_symmetry_Int_Tables_number 14
_symmetry_space_group_name_Hall '-P 2yn'
_symmetry_space_group_name_H-M 'P 1 21/n 1'
_cell_angle_alpha 90
_cell_angle_beta 94.385(3)
_cell_angle_gamma 90
_cell_formula_units_Z 4
_cell_length_a 9.772(2)
_cell_length_b 27.527(6)
_cell_length_c 14.509(3)
_cell_measurement_reflns_used 14398
_cell_measurement_temperature 173.2
_cell_measurement_theta_max 13.7
_cell_measurement_theta_min 1.5
_cell_volume 3891.4(14)
_computing_cell_refinement CrystalClear
_computing_data_collection CrystalClear
_computing_data_reduction CrystalStructure
_computing_publication_material 'CrystalStructure Ver. 2.00'
_computing_structure_refinement CRYSTALS
_computing_structure_solution SHELXS97
_diffrn_measurement_device_type 'Rigaku/MSC Mercury CCD'
_diffrn_measurement_method \w
_diffrn_radiation_type 'Mo K\a'
_diffrn_radiation_wavelength 0.7107
_diffrn_reflns_av_R_equivalents 0.071
_diffrn_reflns_limit_h_max 12
_diffrn_reflns_limit_h_min -8
_diffrn_reflns_limit_k_max 24
_diffrn_reflns_limit_k_min -35
_diffrn_reflns_limit_l_max 18
_diffrn_reflns_limit_l_min -18
_diffrn_reflns_number 30321
_exptl_absorpt_coefficient_mu 0.450
_exptl_absorpt_correction_T_max 0.914
_exptl_absorpt_correction_T_min 0.715
_exptl_absorpt_correction_type none
_exptl_crystal_colour orange
_exptl_crystal_density_diffrn 1.251
_exptl_crystal_density_method 'not measured'
_exptl_crystal_description prism
_exptl_crystal_size_max 0.250
_exptl_crystal_size_mid 0.250
_exptl_crystal_size_min 0.200
_refine_diff_density_max 0.72
_refine_diff_density_min -0.81
_refine_ls_extinction_method none
_refine_ls_goodness_of_fit_ref 1.016
_refine_ls_hydrogen_treatment refall
_refine_ls_number_parameters 473
_refine_ls_number_reflns 8879
_refine_ls_R_factor_gt 0.0440
_refine_ls_shift/su_max 0.0210
_refine_ls_structure_factor_coef Fsqd
_refine_ls_weighting_details 'w = 1/[\s^2^(Fo^2^) + (0.05000(Max(Fo^2^,0) + 2Fc^2^)/3)^2^]'
_refine_ls_weighting_scheme calc
_refine_ls_wR_factor_ref 0.1300
_reflns_number_gt 6839
_reflns_number_total 0
_reflns_threshold_expression F^2^>2.0\s(F^2^)
_cod_data_source_file ic025882c_s1_7.cif
_cod_data_source_block '_Nb(Me-L)(StBu)2'
_cod_original_cell_volume 3891(1)
_cod_original_formula_sum 'C39.50 H53 Nb O3 S2 '
_cod_database_code 4318875

loop_
_symmetry_equiv_pos_as_xyz
x,y,z
1/2-x,1/2+y,1/2-z
-x,-y,-z
1/2+x,1/2-y,1/2+z

loop_
_atom_site_label
_atom_site_type_symbol
_atom_site_fract_x
_atom_site_fract_y
_atom_site_fract_z
_atom_site_U_iso_or_equiv
_atom_site_adp_type
_atom_site_occupancy
_atom_site_calc_flag
_atom_site_refinement_flags
_atom_site_disorder_assembly
_atom_site_disorder_group
Nb(1) Nb 0.54557(2) 0.15639(1) 0.59666(2) 0.01822(6) Uani 1.00 d . . .
S(1) S 0.44594(8) 0.09064(3) 0.51178(6) 0.0323(2) Uani 1.00 d . . .
S(2) S 0.63953(8) 0.13543(3) 0.74832(5) 0.0280(2) Uani 1.00 d . . .
O(1) O 0.3932(2) 0.18329(7) 0.6528(1) 0.0216(5) Uani 1.00 d . . .
O(2) O 0.5497(2) 0.21490(6) 0.5239(1) 0.0204(5) Uani 1.00 d . . .
O(3) O 0.7138(2) 0.14488(7) 0.5414(1) 0.0233(5) Uani 1.00 d . . .
C(1) C 0.2745(3) 0.0711(1) 0.5440(2) 0.0332(8) Uani 1.00 d . . .
C(2) C 0.1719(4) 0.1124(2) 0.5373(4) 0.078(2) Uani 1.00 d . . .
C(3) C 0.2322(4) 0.0318(1) 0.4729(3) 0.049(1) Uani 1.00 d . . .
C(4) C 0.2885(5) 0.0496(2) 0.6404(3) 0.060(1) Uani 1.00 d . . .
C(5) C 0.8073(3) 0.1027(1) 0.7546(2) 0.0299(8) Uani 1.00 d . . .
C(6) C 0.8280(4) 0.0854(2) 0.8551(3) 0.049(1) Uani 1.00 d . . .
C(7) C 0.8004(4) 0.0591(1) 0.6906(3) 0.0422(10) Uani 1.00 d . . .
C(8) C 0.9221(4) 0.1370(1) 0.7327(3) 0.049(1) Uani 1.00 d . . .
C(9) C 0.3000(3) 0.2149(1) 0.6848(2) 0.0206(6) Uani 1.00 d . . .
C(10) C 0.2497(3) 0.2056(1) 0.7711(2) 0.0234(7) Uani 1.00 d . . .
C(11) C 0.1552(3) 0.2380(1) 0.8042(2) 0.0283(7) Uani 1.00 d . . .
C(12) C 0.1106(3) 0.2789(1) 0.7554(2) 0.0278(7) Uani 1.00 d . . .
C(13) C 0.1619(3) 0.2870(1) 0.6699(2) 0.0251(7) Uani 1.00 d . . .
C(14) C 0.2554(3) 0.2560(1) 0.6322(2) 0.0215(6) Uani 1.00 d . . .
C(15) C 0.3082(3) 0.2685(1) 0.5394(2) 0.0210(7) Uani 1.00 d . . .
C(16) C 0.5652(3) 0.26226(9) 0.5494(2) 0.0181(6) Uani 1.00 d . . .
C(17) C 0.4494(3) 0.2914(1) 0.5523(2) 0.0195(6) Uani 1.00 d . . .
C(18) C 0.4679(3) 0.3405(1) 0.5735(2) 0.0225(7) Uani 1.00 d . . .
C(19) C 0.5980(3) 0.3604(1) 0.5929(2) 0.0236(7) Uani 1.00 d . . .
C(20) C 0.7115(3) 0.3289(1) 0.5925(2) 0.0210(7) Uani 1.00 d . . .
C(21) C 0.6974(3) 0.2799(1) 0.5732(2) 0.0193(6) Uani 1.00 d . . .
C(22) C 0.8156(3) 0.24392(9) 0.5882(2) 0.0202(6) Uani 1.00 d . . .
C(23) C 0.8016(3) 0.1672(1) 0.4859(2) 0.0209(7) Uani 1.00 d . . .
C(24) C 0.8526(3) 0.2142(1) 0.5056(2) 0.0197(6) Uani 1.00 d . . .
C(25) C 0.9468(3) 0.2332(1) 0.4476(2) 0.0208(7) Uani 1.00 d . . .
C(26) C 0.9875(3) 0.2083(1) 0.3714(2) 0.0228(7) Uani 1.00 d . . .
C(27) C 0.9311(3) 0.1628(1) 0.3524(2) 0.0260(7) Uani 1.00 d . . .
C(28) C 0.8404(3) 0.1411(1) 0.4090(2) 0.0252(7) Uani 1.00 d . . .
C(29) C 0.2966(4) 0.1620(1) 0.8268(2) 0.0330(8) Uani 1.00 d . . .
C(30) C 0.0092(3) 0.3135(1) 0.7935(2) 0.0409(9) Uani 1.00 d . . .
C(31) C 0.6207(3) 0.4147(1) 0.6123(2) 0.0310(8) Uani 1.00 d . . .
C(32) C 0.4860(4) 0.4417(1) 0.6235(3) 0.051(1) Uani 1.00 d . . .
C(33) C 0.7138(5) 0.4216(1) 0.7011(3) 0.053(1) Uani 1.00 d . . .
C(34) C 0.6864(4) 0.4375(1) 0.5300(3) 0.049(1) Uani 1.00 d . . .
C(35) C 1.0909(3) 0.2296(1) 0.3102(2) 0.0322(8) Uani 1.00 d . . .
C(36) C 0.7846(4) 0.0908(1) 0.3893(3) 0.0423(10) Uani 1.00 d . . .
C(37) C 0.060(2) 0.4287(8) 0.511(2) 0.142(8) Uani 0.50 d P . .
C(38) C 0.096(1) 0.4353(7) 0.595(2) 0.135(7) Uani 0.50 d P . .
C(39) C 0.086(2) 0.4734(5) 0.627(2) 0.103(5) Uani 0.50 d P . .
C(40) C 0.031(2) 0.517(1) 0.603(2) 0.43(2) Uani 1.00 d . . .
C(41) C 0.002(1) 0.5161(8) 0.5365(10) 0.232(8) Uani 1.00 d . . .
H(1) H 0.2003(4) 0.1372(2) 0.5823(4) 0.082(2) Uiso 1.00 calc . . .
H(2) H 0.1678(4) 0.1263(2) 0.4757(4) 0.082(2) Uiso 1.00 calc . . .
H(3) H 0.0821(4) 0.1002(2) 0.5498(4) 0.082(2) Uiso 1.00 calc . . .
H(4) H 0.1452(4) 0.0178(1) 0.4871(3) 0.058(2) Uiso 1.00 calc . . .
H(5) H 0.2230(4) 0.0459(1) 0.4115(3) 0.058(2) Uiso 1.00 calc . . .
H(6) H 0.3019(4) 0.0066(1) 0.4751(3) 0.058(2) Uiso 1.00 calc . . .
H(7) H 0.2017(5) 0.0355(2) 0.6550(3) 0.069(2) Uiso 1.00 calc . . .
H(8) H 0.3585(5) 0.0245(2) 0.6431(3) 0.070(2) Uiso 1.00 calc . . .
H(9) H 0.3148(5) 0.0749(2) 0.6848(3) 0.070(2) Uiso 1.00 calc . . .
H(10) H 0.7515(4) 0.0649(2) 0.8691(3) 0.058(2) Uiso 1.00 calc . . .
H(11) H 0.9126(4) 0.0670(2) 0.8632(3) 0.058(2) Uiso 1.00 calc . . .
H(12) H 0.8332(4) 0.1131(2) 0.8965(3) 0.058(2) Uiso 1.00 calc . . .
H(13) H 0.7241(4) 0.0384(1) 0.7043(3) 0.048(1) Uiso 1.00 calc . . .
H(14) H 0.7875(4) 0.0702(1) 0.6272(3) 0.048(1) Uiso 1.00 calc . . .
H(15) H 0.8852(4) 0.0408(1) 0.6992(3) 0.048(1) Uiso 1.00 calc . . .
H(16) H 1.0090(4) 0.1198(1) 0.7397(3) 0.055(1) Uiso 1.00 calc . . .
H(17) H 0.9063(4) 0.1485(1) 0.6696(3) 0.055(1) Uiso 1.00 calc . . .
H(18) H 0.9246(4) 0.1644(1) 0.7747(3) 0.056(1) Uiso 1.00 calc . . .
H(19) H 0.1191(3) 0.2315(1) 0.8634(2) 0.032(1) Uiso 1.00 calc . . .
H(20) H 0.1318(3) 0.3156(1) 0.6350(2) 0.029(1) Uiso 1.00 calc . . .
H(21) H 0.3135(3) 0.2391(1) 0.5031(2) 0.025(1) Uiso 1.00 calc . . .
H(22) H 0.2455(3) 0.2912(1) 0.5070(2) 0.025(1) Uiso 1.00 calc . . .
H(23) H 0.3881(3) 0.3614(1) 0.5748(2) 0.027(1) Uiso 1.00 calc . . .
H(24) H 0.8028(3) 0.3420(1) 0.6068(2) 0.025(1) Uiso 1.00 calc . . .
H(25) H 0.8966(3) 0.26213(9) 0.6102(2) 0.024(1) Uiso 1.00 calc . . .
H(26) H 0.7915(3) 0.22133(9) 0.6356(2) 0.024(1) Uiso 1.00 calc . . .
H(27) H 0.9858(3) 0.2650(1) 0.4616(2) 0.025(1) Uiso 1.00 calc . . .
H(28) H 0.9553(3) 0.1458(1) 0.2975(2) 0.031(1) Uiso 1.00 calc . . .
H(29) H 0.2187(4) 0.1416(1) 0.8381(2) 0.040(1) Uiso 1.00 calc . . .
H(30) H 0.3613(4) 0.1436(1) 0.7932(2) 0.040(1) Uiso 1.00 calc . . .
H(31) H 0.3410(4) 0.1727(1) 0.8853(2) 0.040(1) Uiso 1.00 calc . . .
H(32) H 0.0470(3) 0.3265(1) 0.8523(2) 0.047(1) Uiso 1.00 calc . . .
H(33) H -0.0099(3) 0.3400(1) 0.7503(2) 0.047(1) Uiso 1.00 calc . . .
H(34) H -0.0751(3) 0.2961(1) 0.8025(2) 0.047(1) Uiso 1.00 calc . . .
H(35) H 0.5045(4) 0.4759(1) 0.6346(3) 0.056(2) Uiso 1.00 calc . . .
H(36) H 0.4264(4) 0.4381(1) 0.5673(3) 0.056(2) Uiso 1.00 calc . . .
H(37) H 0.4414(4) 0.4282(1) 0.6751(3) 0.056(2) Uiso 1.00 calc . . .
H(38) H 0.6697(5) 0.4084(1) 0.7532(3) 0.060(2) Uiso 1.00 calc . . .
H(39) H 0.8001(5) 0.4050(1) 0.6951(3) 0.060(2) Uiso 1.00 calc . . .
H(40) H 0.7309(5) 0.4560(1) 0.7110(3) 0.060(2) Uiso 1.00 calc . . .
H(41) H 0.7728(4) 0.4214(1) 0.5216(3) 0.057(2) Uiso 1.00 calc . . .
H(42) H 0.6253(4) 0.4338(1) 0.4746(3) 0.057(2) Uiso 1.00 calc . . .
H(43) H 0.7029(4) 0.4718(1) 0.5420(3) 0.057(2) Uiso 1.00 calc . . .
H(44) H 1.1703(3) 0.2084(1) 0.3112(2) 0.038(1) Uiso 1.00 calc . . .
H(45) H 1.0503(3) 0.2325(1) 0.2473(2) 0.038(1) Uiso 1.00 calc . . .
H(46) H 1.1190(3) 0.2614(1) 0.3332(2) 0.038(1) Uiso 1.00 calc . . .
H(47) H 0.6854(4) 0.0925(1) 0.3795(3) 0.050(1) Uiso 1.00 calc . . .
H(48) H 0.8221(4) 0.0779(1) 0.3343(3) 0.050(1) Uiso 1.00 calc . . .
H(49) H 0.8097(4) 0.0697(1) 0.4414(3) 0.050(1) Uiso 1.00 calc . . .

loop_
_atom_site_aniso_label
_atom_site_aniso_U_11
_atom_site_aniso_U_22
_atom_site_aniso_U_33
_atom_site_aniso_U_12
_atom_site_aniso_U_13
_atom_site_aniso_U_23
Nb(1) 0.0205(1) 0.0166(1) 0.0173(1) -0.00387(9) 0.00596(9) -0.00184(9)
S(1) 0.0387(4) 0.0266(4) 0.0305(4) -0.0117(3) 0.0099(3) -0.0101(3)
S(2) 0.0311(4) 0.0313(4) 0.0201(4) 0.0043(3) 0.0041(3) 0.0001(3)
O(1) 0.0203(9) 0.024(1) 0.0197(10) -0.0036(8) 0.0056(7) -0.0016(8)
O(2) 0.0229(9) 0.0191(9) 0.0191(10) -0.0025(7) 0.0045(7) -0.0021(7)
O(3) 0.0254(10) 0.0206(10) 0.024(1) -0.0023(8) 0.0096(8) 0.0007(8)
C(1) 0.030(2) 0.028(2) 0.040(2) -0.011(1) 0.001(1) -0.004(1)
C(2) 0.034(2) 0.049(3) 0.122(5) -0.001(3) -0.017(2) -0.023(2)
C(3) 0.056(2) 0.040(2) 0.050(2) -0.024(2) -0.003(2) -0.010(2)
C(4) 0.076(3) 0.056(3) 0.042(2) -0.032(2) 0.016(2) -0.002(2)
C(5) 0.033(2) 0.025(1) 0.032(2) 0.003(1) -0.001(1) 0.000(1)
C(6) 0.057(2) 0.053(2) 0.035(2) 0.017(2) -0.005(2) 0.007(2)
C(7) 0.054(2) 0.022(2) 0.044(2) 0.008(1) 0.003(2) -0.001(1)
C(8) 0.031(2) 0.041(2) 0.067(3) -0.001(2) -0.004(2) 0.006(2)
C(9) 0.015(1) 0.025(1) 0.020(1) -0.006(1) 0.0038(10) -0.005(1)
C(10) 0.020(1) 0.030(1) 0.018(1) -0.007(1) 0.004(1) -0.003(1)
C(11) 0.021(1) 0.039(2) 0.020(1) -0.004(1) 0.003(1) -0.006(1)
C(12) 0.015(1) 0.038(2) 0.025(1) 0.000(1) 0.001(1) -0.008(1)
C(13) 0.016(1) 0.032(2) 0.025(1) -0.001(1) 0.000(1) -0.004(1)
C(14) 0.014(1) 0.029(1) 0.019(1) -0.005(1) 0.0012(10) -0.003(1)
C(15) 0.019(1) 0.025(1) 0.018(1) -0.002(1) 0.000(1) -0.001(1)
C(16) 0.023(1) 0.016(1) 0.014(1) -0.0049(9) 0.0044(10) -0.0003(10)
C(17) 0.019(1) 0.024(1) 0.014(1) -0.0032(10) 0.0029(10) 0.002(1)
C(18) 0.025(1) 0.021(1) 0.021(1) 0.002(1) 0.005(1) 0.002(1)
C(19) 0.028(1) 0.020(1) 0.021(1) -0.002(1) 0.007(1) 0.000(1)
C(20) 0.022(1) 0.023(1) 0.018(1) -0.006(1) 0.005(1) -0.002(1)
C(21) 0.020(1) 0.023(1) 0.014(1) -0.0018(10) 0.0060(10) -0.001(1)
C(22) 0.020(1) 0.019(1) 0.022(1) -0.003(1) 0.003(1) -0.003(1)
C(23) 0.019(1) 0.023(1) 0.021(1) 0.000(1) 0.006(1) 0.002(1)
C(24) 0.018(1) 0.024(1) 0.016(1) 0.002(1) 0.0023(10) 0.000(1)
C(25) 0.018(1) 0.021(1) 0.023(1) 0.000(1) 0.003(1) 0.002(1)
C(26) 0.018(1) 0.029(1) 0.020(1) 0.005(1) 0.004(1) 0.006(1)
C(27) 0.027(1) 0.029(2) 0.020(1) 0.005(1) 0.008(1) -0.002(1)
C(28) 0.027(1) 0.022(1) 0.027(2) 0.002(1) 0.007(1) -0.002(1)
C(29) 0.038(2) 0.033(2) 0.026(2) 0.000(1) 0.013(1) 0.002(1)
C(30) 0.029(2) 0.058(2) 0.029(2) 0.012(2) 0.003(1) -0.010(2)
C(31) 0.033(2) 0.020(1) 0.037(2) -0.001(1) 0.006(1) -0.002(1)
C(32) 0.048(2) 0.022(2) 0.071(3) 0.001(2) 0.012(2) -0.010(1)
C(33) 0.071(3) 0.029(2) 0.051(2) 0.000(2) -0.012(2) -0.018(2)
C(34) 0.057(2) 0.026(2) 0.059(2) -0.013(2) 0.017(2) 0.008(2)
C(35) 0.029(2) 0.041(2) 0.025(2) -0.002(1) 0.012(1) 0.004(1)
C(36) 0.053(2) 0.031(2) 0.040(2) -0.008(1) 0.022(2) -0.011(2)
C(37) 0.065(9) 0.18(2) 0.15(2) -0.03(2) 0.07(1) -0.04(1)
C(38) 0.052(7) 0.14(2) 0.18(2) -0.03(1) 0.064(10) -0.065(8)
C(39) 0.064(8) 0.074(8) 0.15(2) 0.000(9) 0.042(9) -0.020(6)
C(40) 0.13(2) 0.67(6) 0.32(3) -0.22(4) 0.15(2) -0.33(3)
C(41) 0.090(7) 0.36(3) 0.16(1) -0.15(1) 0.069(10) -0.08(1)

loop_
_atom_type_symbol
_atom_type_description
_atom_type_scat_dispersion_real
_atom_type_scat_dispersion_imag
_atom_type_scat_source
C C 0.003 0.002
;International Tables for Crystallography
(1992, Vol. C, Tables 4.2.6.8 and 6.1.1.1)
;
H H 0.000 0.000
;International Tables for Crystallography
(1992, Vol. C, Table 6.1.1.2)
;
O O 0.011 0.006
;International Tables for Crystallography
(1992, Vol. C, Tables 4.2.6.8 and 6.1.1.1)
;
S S 0.125 0.123
;International Tables for Crystallography
(1992, Vol. C, Tables 4.2.6.8 and 6.1.1.1)
;
Nb Nb -2.073 0.621
;International Tables for Crystallography
(1992, Vol. C, Tables 4.2.6.8 and 6.1.1.1)
;

loop_
_geom_angle_atom_site_label_1
_geom_angle_atom_site_label_2
_geom_angle_atom_site_label_3
_geom_angle
_geom_angle_site_symmetry_1
_geom_angle_site_symmetry_2
_geom_angle_site_symmetry_3
_geom_angle_publ_flag
S(1) Nb(1) S(2) 114.21(3) . . . yes
S(1) Nb(1) O(1) 102.54(6) . . . yes
S(1) Nb(1) O(2) 112.35(6) . . . yes
S(1) Nb(1) O(3) 89.30(6) . . . yes
S(2) Nb(1) O(1) 87.60(6) . . . yes
S(2) Nb(1) O(2) 133.12(6) . . . yes
S(2) Nb(1) O(3) 93.67(6) . . . yes
O(1) Nb(1) O(2) 87.65(8) . . . yes
O(1) Nb(1) O(3) 166.41(8) . . . yes
O(2) Nb(1) O(3) 81.61(8) . . . yes
Nb(1) S(1) C(1) 115.9(1) . . . yes
Nb(1) S(2) C(5) 115.8(1) . . . yes
Nb(1) O(1) C(9) 163.3(2) . . . yes
Nb(1) O(2) C(16) 131.2(2) . . . yes
Nb(1) O(3) C(23) 140.5(2) . . . yes
S(1) C(1) C(2) 111.9(2) . . . yes
S(1) C(1) C(3) 103.8(2) . . . yes
S(1) C(1) C(4) 109.1(3) . . . yes
C(2) C(1) C(3) 110.2(3) . . . yes
C(2) C(1) C(4) 111.4(4) . . . yes
C(3) C(1) C(4) 110.3(3) . . . yes
S(2) C(5) C(6) 104.4(2) . . . yes
S(2) C(5) C(7) 110.8(2) . . . yes
S(2) C(5) C(8) 110.5(2) . . . yes
C(6) C(5) C(7) 109.4(3) . . . yes
C(6) C(5) C(8) 110.3(3) . . . yes
C(7) C(5) C(8) 111.2(3) . . . yes
O(1) C(9) C(10) 118.3(2) . . . yes
O(1) C(9) C(14) 120.8(2) . . . yes
C(10) C(9) C(14) 120.9(2) . . . yes
C(9) C(10) C(11) 118.4(3) . . . yes
C(9) C(10) C(29) 120.9(3) . . . yes
C(11) C(10) C(29) 120.6(3) . . . yes
C(10) C(11) C(12) 122.3(3) . . . yes
C(11) C(12) C(13) 117.8(3) . . . yes
C(11) C(12) C(30) 121.1(3) . . . yes
C(13) C(12) C(30) 121.1(3) . . . yes
C(12) C(13) C(14) 122.9(3) . . . yes
C(9) C(14) C(13) 117.5(3) . . . yes
C(9) C(14) C(15) 123.3(2) . . . yes
C(13) C(14) C(15) 119.1(2) . . . yes
C(14) C(15) C(17) 110.6(2) . . . yes
O(2) C(16) C(17) 119.2(2) . . . yes
O(2) C(16) C(21) 118.8(2) . . . yes
C(17) C(16) C(21) 122.0(2) . . . yes
C(15) C(17) C(16) 119.5(2) . . . yes
C(15) C(17) C(18) 122.1(2) . . . yes
C(16) C(17) C(18) 118.3(2) . . . yes
C(17) C(18) C(19) 121.8(3) . . . yes
C(18) C(19) C(20) 117.6(3) . . . yes
C(18) C(19) C(31) 122.6(3) . . . yes
C(20) C(19) C(31) 119.9(3) . . . yes
C(19) C(20) C(21) 122.4(3) . . . yes
C(16) C(21) C(20) 117.7(2) . . . yes
C(16) C(21) C(22) 119.0(2) . . . yes
C(20) C(21) C(22) 122.8(2) . . . yes
C(21) C(22) C(24) 117.5(2) . . . yes
O(3) C(23) C(24) 121.5(2) . . . yes
O(3) C(23) C(28) 117.2(2) . . . yes
C(24) C(23) C(28) 121.3(3) . . . yes
C(22) C(24) C(23) 123.6(2) . . . yes
C(22) C(24) C(25) 118.9(2) . . . yes
C(23) C(24) C(25) 117.4(2) . . . yes
C(24) C(25) C(26) 122.6(3) . . . yes
C(25) C(26) C(27) 118.1(3) . . . yes
C(25) C(26) C(35) 121.6(3) . . . yes
C(27) C(26) C(35) 120.4(3) . . . yes
C(26) C(27) C(28) 122.3(3) . . . yes
C(23) C(28) C(27) 118.2(3) . . . yes
C(23) C(28) C(36) 120.4(3) . . . yes
C(27) C(28) C(36) 121.4(3) . . . yes
C(19) C(31) C(32) 112.3(3) . . . yes
C(19) C(31) C(33) 110.2(3) . . . yes
C(19) C(31) C(34) 108.6(3) . . . yes
C(32) C(31) C(33) 108.1(3) . . . yes
C(32) C(31) C(34) 107.3(3) . . . yes
C(33) C(31) C(34) 110.3(3) . . . yes
C(38) C(37) C(41) 108(1) . . 3_566 yes
C(37) C(38) C(39) 119(2) . . . yes
C(38) C(39) C(40) 138(2) . . . yes
C(39) C(40) C(41) 107(3) . . . yes
C(37) C(41) C(40) 114(2) 3_566 . . yes
C(37) C(41) C(41) 105(1) 3_566 . 3_566 yes
C(40) C(41) C(41) 139(3) . . 3_566 yes

loop_
_geom_bond_atom_site_label_1
_geom_bond_atom_site_label_2
_geom_bond_distance
_geom_bond_site_symmetry_1
_geom_bond_site_symmetry_2
_geom_bond_publ_flag
Nb(1) S(1) 2.3573(9) . . yes
Nb(1) S(2) 2.3893(8) . . yes
Nb(1) O(1) 1.901(2) . . yes
Nb(1) O(2) 1.928(2) . . yes
Nb(1) O(3) 1.910(2) . . yes
S(1) C(1) 1.853(3) . . yes
S(2) C(5) 1.867(3) . . yes
O(1) C(9) 1.368(3) . . yes
O(2) C(16) 1.360(3) . . yes
O(3) C(23) 1.367(4) . . yes
C(1) C(2) 1.515(5) . . yes
C(1) C(3) 1.530(5) . . yes
C(1) C(4) 1.516(5) . . yes
C(5) C(6) 1.532(5) . . yes
C(5) C(7) 1.517(4) . . yes
C(5) C(8) 1.519(5) . . yes
C(9) C(10) 1.403(4) . . yes
C(9) C(14) 1.414(4) . . yes
C(10) C(11) 1.395(4) . . yes
C(10) C(29) 1.500(4) . . yes
C(11) C(12) 1.382(4) . . yes
C(12) C(13) 1.392(4) . . yes
C(12) C(30) 1.510(5) . . yes
C(13) C(14) 1.391(4) . . yes
C(14) C(15) 1.518(4) . . yes
C(15) C(17) 1.516(4) . . yes
C(16) C(17) 1.390(4) . . yes
C(16) C(21) 1.399(4) . . yes
C(17) C(18) 1.395(4) . . yes
C(18) C(19) 1.393(4) . . yes
C(19) C(20) 1.410(4) . . yes
C(19) C(31) 1.533(4) . . yes
C(20) C(21) 1.381(4) . . yes
C(21) C(22) 1.525(4) . . yes
C(22) C(24) 1.515(4) . . yes
C(23) C(24) 1.408(4) . . yes
C(23) C(28) 1.404(4) . . yes
C(24) C(25) 1.396(4) . . yes
C(25) C(26) 1.385(4) . . yes
C(26) C(27) 1.388(4) . . yes
C(26) C(35) 1.513(4) . . yes
C(27) C(28) 1.389(4) . . yes
C(28) C(36) 1.508(4) . . yes
C(31) C(32) 1.532(5) . . yes
C(31) C(33) 1.531(5) . . yes
C(31) C(34) 1.533(5) . . yes
C(37) C(38) 1.26(3) . . yes
C(37) C(41) 1.76(3) . 3_566 yes
C(38) C(39) 1.15(3) . . yes
C(39) C(40) 1.36(4) . . yes
C(40) C(41) 0.98(3) . . yes
C(41) C(41) 1.38(4) . 3_566 yes

loop_
_geom_contact_atom_site_label_1
_geom_contact_atom_site_label_2
_geom_contact_distance
_geom_contact_site_symmetry_1
_geom_contact_site_symmetry_2
_geom_contact_publ_flag
O(2) C(30) 3.426(4) . 4_554 ?
C(3) C(7) 3.445(5) . 3_656 ?
C(9) C(35) 3.596(4) . 4_455 ?
C(10) C(25) 3.514(4) . 4_455 ?
C(10) C(26) 3.552(4) . 4_455 ?
C(11) C(25) 3.488(4) . 4_455 ?
C(34) C(41) 3.50(2) . 3_666 ?

loop_
_geom_torsion_atom_site_label_1
_geom_torsion_atom_site_label_2
_geom_torsion_atom_site_label_3
_geom_torsion_atom_site_label_4
_geom_torsion
_geom_torsion_site_symmetry_1
_geom_torsion_site_symmetry_2
_geom_torsion_site_symmetry_3
_geom_torsion_site_symmetry_4
_geom_torsion_publ_flag
Nb(1) S(1) C(1) C(2) 56.5(3) . . . . yes
Nb(1) S(1) C(1) C(3) 175.3(2) . . . . yes
Nb(1) S(1) C(1) C(4) -67.2(3) . . . . yes
Nb(1) S(2) C(5) C(6) -169.3(2) . . . . yes
Nb(1) S(2) C(5) C(7) -51.6(2) . . . . yes
Nb(1) S(2) C(5) C(8) 72.2(3) . . . . yes
Nb(1) O(1) C(9) C(10) -140.6(5) . . . . yes
Nb(1) O(1) C(9) C(14) 39.5(7) . . . . yes
Nb(1) O(2) C(16) C(17) -98.2(3) . . . . yes
Nb(1) O(2) C(16) C(21) 80.9(3) . . . . yes
Nb(1) O(3) C(23) C(24) 51.4(4) . . . . yes
Nb(1) O(3) C(23) C(28) -129.4(3) . . . . yes
S(1) Nb(1) S(2) C(5) 76.1(1) . . . . yes
S(1) Nb(1) O(1) C(9) -135.4(6) . . . . yes
S(1) Nb(1) O(2) C(16) 161.5(2) . . . . yes
S(1) Nb(1) O(3) C(23) 118.2(3) . . . . yes
S(2) Nb(1) S(1) C(1) 76.6(1) . . . . yes
S(2) Nb(1) O(1) C(9) 110.4(6) . . . . yes
S(2) Nb(1) O(2) C(16) -25.5(3) . . . . yes
S(2) Nb(1) O(3) C(23) -127.6(3) . . . . yes
O(1) Nb(1) S(1) C(1) -16.4(1) . . . . yes
O(1) Nb(1) S(2) C(5) 178.7(1) . . . . yes
O(1) Nb(1) O(2) C(16) 58.9(2) . . . . yes
O(1) Nb(1) O(3) C(23) -32.6(5) . . . . yes
O(1) C(9) C(10) C(11) 179.6(2) . . . . yes
O(1) C(9) C(10) C(29) -0.1(4) . . . . yes
O(1) C(9) C(14) C(13) -179.1(2) . . . . yes
O(1) C(9) C(14) C(15) -1.2(4) . . . . yes
O(2) Nb(1) S(1) C(1) -109.1(1) . . . . yes
O(2) Nb(1) S(2) C(5) -96.7(1) . . . . yes
O(2) Nb(1) O(1) C(9) -23.0(6) . . . . yes
O(2) Nb(1) O(3) C(23) 5.5(3) . . . . yes
O(2) C(16) C(17) C(15) 7.9(4) . . . . yes
O(2) C(16) C(17) C(18) -176.4(2) . . . . yes
O(2) C(16) C(21) C(20) 175.6(2) . . . . yes
O(2) C(16) C(21) C(22) -11.9(4) . . . . yes
O(3) Nb(1) S(1) C(1) 170.3(1) . . . . yes
O(3) Nb(1) S(2) C(5) -14.8(1) . . . . yes
O(3) Nb(1) O(1) C(9) 14.7(8) . . . . yes
O(3) Nb(1) O(2) C(16) -112.7(2) . . . . yes
O(3) C(23) C(24) C(22) -0.1(4) . . . . yes
O(3) C(23) C(24) C(25) 177.0(2) . . . . yes
O(3) C(23) C(28) C(27) -179.1(2) . . . . yes
O(3) C(23) C(28) C(36) 0.7(4) . . . . yes
C(9) C(10) C(11) C(12) -0.4(4) . . . . yes
C(9) C(14) C(13) C(12) -0.6(4) . . . . yes
C(9) C(14) C(15) C(17) -77.6(3) . . . . yes
C(10) C(9) C(14) C(13) 1.0(4) . . . . yes
C(10) C(9) C(14) C(15) 178.8(2) . . . . yes
C(10) C(11) C(12) C(13) 0.7(4) . . . . yes
C(10) C(11) C(12) C(30) -179.5(3) . . . . yes
C(11) C(10) C(9) C(14) -0.5(4) . . . . yes
C(11) C(12) C(13) C(14) -0.2(4) . . . . yes
C(12) C(11) C(10) C(29) 179.3(3) . . . . yes
C(12) C(13) C(14) C(15) -178.6(2) . . . . yes
C(13) C(14) C(15) C(17) 100.2(3) . . . . yes
C(14) C(9) C(10) C(29) 179.8(3) . . . . yes
C(14) C(13) C(12) C(30) 180.0(3) . . . . yes
C(14) C(15) C(17) C(16) 93.9(3) . . . . yes
C(14) C(15) C(17) C(18) -81.6(3) . . . . yes
C(15) C(17) C(16) C(21) -171.1(2) . . . . yes
C(15) C(17) C(18) C(19) 174.5(3) . . . . yes
C(16) C(17) C(18) C(19) -1.0(4) . . . . yes
C(16) C(21) C(20) C(19) 2.8(4) . . . . yes
C(16) C(21) C(22) C(24) 64.4(3) . . . . yes
C(17) C(16) C(21) C(20) -5.4(4) . . . . yes
C(17) C(16) C(21) C(22) 167.2(2) . . . . yes
C(17) C(18) C(19) C(20) -1.5(4) . . . . yes
C(17) C(18) C(19) C(31) 177.4(3) . . . . yes
C(18) C(17) C(16) C(21) 4.6(4) . . . . yes
C(18) C(19) C(20) C(21) 0.5(4) . . . . yes
C(18) C(19) C(31) C(32) 9.4(4) . . . . yes
C(18) C(19) C(31) C(33) 129.9(3) . . . . yes
C(18) C(19) C(31) C(34) -109.2(3) . . . . yes
C(19) C(20) C(21) C(22) -169.5(3) . . . . yes
C(20) C(19) C(31) C(32) -171.8(3) . . . . yes
C(20) C(19) C(31) C(33) -51.3(4) . . . . yes
C(20) C(19) C(31) C(34) 69.6(4) . . . . yes
C(20) C(21) C(22) C(24) -123.4(3) . . . . yes
C(21) C(20) C(19) C(31) -178.3(3) . . . . yes
C(21) C(22) C(24) C(23) -94.7(3) . . . . yes
C(21) C(22) C(24) C(25) 88.2(3) . . . . yes
C(22) C(24) C(23) C(28) -179.3(2) . . . . yes
C(22) C(24) C(25) C(26) 179.2(2) . . . . yes
C(23) C(24) C(25) C(26) 1.9(4) . . . . yes
C(23) C(28) C(27) C(26) 2.3(4) . . . . yes
C(24) C(23) C(28) C(27) 0.1(4) . . . . yes
C(24) C(23) C(28) C(36) 180.0(3) . . . . yes
C(24) C(25) C(26) C(27) 0.4(4) . . . . yes
C(24) C(25) C(26) C(35) -179.4(2) . . . . yes
C(25) C(24) C(23) C(28) -2.2(4) . . . . yes
C(25) C(26) C(27) C(28) -2.6(4) . . . . yes
C(26) C(27) C(28) C(36) -177.5(3) . . . . yes
C(28) C(27) C(26) C(35) 177.2(3) . . . . yes
C(37) C(38) C(39) C(40) 9(3) . . . . yes
C(37) C(41) C(40) C(39) 175(1) . 3_566 3_566 3_566 yes
C(37) C(41) C(41) C(37) 180.0000(1) . 3_566 . 3_566 yes
C(37) C(41) C(41) C(40) 2(4) . 3_566 . . yes
C(38) C(37) C(41) C(40) 178(2) . . 3_566 3_566 yes
C(38) C(37) C(41) C(41) -3(2) . . 3_566 . yes
C(38) C(39) C(40) C(41) -10(4) . . . . yes
C(39) C(38) C(37) C(41) -1(2) . . . 3_566 yes
C(39) C(40) C(41) C(41) 2(4) . . . 3_566 yes
C(40) C(41) C(41) C(40) -180.0 . . 3_566 3_566 yes
C(40) C(41) C(41) C(40) -180.0 . . 3_566 3_566 yes
